data_7007000
loop_
_publ_author_name
'Bag, Pradip'
'Fl\"orke, Ulrich'
'Nag, Kamalaksha'

_publ_section_title
;
 Synthesis and structural characterization of lanthanide(III) nitrate
 complexes of a tetraiminodiphenol macrocycle in the solid state and in
 solution.
;
_journal_issue 26
_journal_name_full 'Dalton transactions (Cambridge, England : 2003)'
_journal_page_first 3236
_journal_page_last 3248
_journal_paper_doi 10.1039/b516306d
_journal_year 2006
_chemical_formula_sum 'C24 H28 La N7 O11'
_chemical_formula_weight 729.44
_chemical_name_systematic
;
?
;
_space_group_IT_number 14
_symmetry_cell_setting monoclinic
_symmetry_space_group_name_Hall '-P 2ybc'
_symmetry_space_group_name_H-M 'P 1 21/c 1'
_atom_sites_solution_hydrogens geom
_atom_sites_solution_primary direct
_atom_sites_solution_secondary difmap
_audit_creation_method SHELXL-97
_cell_angle_alpha 90.00
_cell_angle_beta 104.55(2)
_cell_angle_gamma 90.00
_cell_formula_units_Z 4
_cell_length_a 15.796(4)
_cell_length_b 9.658(2)
_cell_length_c 19.230(4)
_cell_measurement_reflns_used 25
_cell_measurement_temperature 203(2)
_cell_measurement_theta_max 19.794
_cell_measurement_theta_min 7.516
_cell_volume 2839.6(11)
_computing_cell_refinement 'Siemens XSCANS'
_computing_data_collection 'Siemens XSCANS'
_computing_data_reduction 'Siemens XSCANS'
_computing_molecular_graphics 'Siemens SHELXTL'
_computing_publication_material 'Siemens SHELXTL'
_computing_structure_refinement 'Siemens SHELXTL'
_computing_structure_solution 'Siemens SHELXTL'
_diffrn_ambient_temperature 203(2)
_diffrn_measured_fraction_theta_full 0.999
_diffrn_measured_fraction_theta_max 0.999
_diffrn_measurement_device 'Siemens P4'
_diffrn_measurement_method '\w scans'
_diffrn_radiation_monochromator graphite
_diffrn_radiation_source 'fine-focus sealed tube'
_diffrn_radiation_type MoK\a
_diffrn_radiation_wavelength 0.71073
_diffrn_reflns_av_R_equivalents 0.0347
_diffrn_reflns_av_sigmaI/netI 0.0801
_diffrn_reflns_limit_h_max 20
_diffrn_reflns_limit_h_min -1
_diffrn_reflns_limit_k_max 12
_diffrn_reflns_limit_k_min -1
_diffrn_reflns_limit_l_max 24
_diffrn_reflns_limit_l_min -24
_diffrn_reflns_number 8049
_diffrn_reflns_theta_full 27.50
_diffrn_reflns_theta_max 27.50
_diffrn_reflns_theta_min 2.66
_diffrn_standards_decay_% 1
_diffrn_standards_interval_count 397
_diffrn_standards_number 3
_exptl_absorpt_coefficient_mu 1.576
_exptl_absorpt_correction_T_max 0.9114
_exptl_absorpt_correction_T_min 0.5858
_exptl_absorpt_correction_type psi-scan
_exptl_crystal_colour yellow
_exptl_crystal_density_diffrn 1.706
_exptl_crystal_density_method 'not measured'
_exptl_crystal_description block
_exptl_crystal_F_000 1464
_exptl_crystal_size_max 0.38
_exptl_crystal_size_mid 0.15
_exptl_crystal_size_min 0.06
_refine_diff_density_max 1.086
_refine_diff_density_min -0.534
_refine_diff_density_rms 0.137
_refine_ls_extinction_coef 0.0032(4)
_refine_ls_extinction_expression Fc^*^=kFc[1+0.001xFc^2^\l^3^/sin(2\q)]^-1/4^
_refine_ls_extinction_method SHELXL
_refine_ls_goodness_of_fit_ref 1.105
_refine_ls_hydrogen_treatment constr
_refine_ls_matrix_type full
_refine_ls_number_parameters 391
_refine_ls_number_reflns 6513
_refine_ls_number_restraints 0
_refine_ls_restrained_S_all 1.105
_refine_ls_R_factor_all 0.1119
_refine_ls_R_factor_gt 0.0589
_refine_ls_shift/su_max 0.001
_refine_ls_shift/su_mean 0.000
_refine_ls_structure_factor_coef Fsqd
_refine_ls_weighting_details 'calc w=1/[\s^2^(Fo^2^)+(0.0449P)^2^+14.9920P] where P=(Fo^2^+2Fc^2^)/3'
_refine_ls_weighting_scheme calc
_refine_ls_wR_factor_gt 0.1435
_refine_ls_wR_factor_ref 0.1621
_reflns_number_gt 4220
_reflns_number_total 6513
_reflns_threshold_expression >2sigma(I)
_cod_data_source_file b516306d.txt
_cod_data_source_block 1
_cod_original_sg_symbol_H-M 'P 21/c'
_cod_database_code 7007000

loop_
_symmetry_equiv_pos_as_xyz
'x, y, z'
'-x, y+1/2, -z+1/2'
'-x, -y, -z'
'x, -y-1/2, z-1/2'

loop_
_atom_site_label
_atom_site_type_symbol
_atom_site_fract_x
_atom_site_fract_y
_atom_site_fract_z
_atom_site_U_iso_or_equiv
_atom_site_adp_type
_atom_site_occupancy
_atom_site_symmetry_multiplicity
_atom_site_calc_flag
_atom_site_refinement_flags
_atom_site_disorder_assembly
_atom_site_disorder_group
La1 La 0.26797(3) 0.34822(5) 0.58177(2) 0.03678(18) Uani 1 1 d . . .
N10 N 0.2465(6) 0.2908(9) 0.7380(4) 0.0529(19) Uani 1 1 d . . .
N20 N 0.4269(6) 0.5361(9) 0.6477(4) 0.055(2) Uani 1 1 d . . .
N30 N 0.0980(7) 0.5120(10) 0.5945(7) 0.089(3) Uani 1 1 d . . .
O11 O 0.2571(6) 0.4118(8) 0.7183(4) 0.080(2) Uani 1 1 d . . .
O12 O 0.2536(4) 0.1964(7) 0.6944(3) 0.0588(17) Uani 1 1 d . . .
O13 O 0.2331(7) 0.2619(9) 0.7955(4) 0.099(3) Uani 1 1 d . . .
O21 O 0.3565(5) 0.5894(7) 0.6091(3) 0.068(2) Uani 1 1 d . . .
O22 O 0.4276(4) 0.4083(7) 0.6599(4) 0.0614(18) Uani 1 1 d . . .
O23 O 0.4929(5) 0.6080(8) 0.6713(4) 0.079(2) Uani 1 1 d . . .
O31 O 0.1015(5) 0.3791(8) 0.5995(5) 0.092(3) Uani 1 1 d . . .
O32 O 0.1667(5) 0.5672(8) 0.5796(4) 0.076(2) Uani 1 1 d . . .
O33 O 0.0442(6) 0.5737(10) 0.6142(8) 0.148(5) Uani 1 1 d . . .
O1 O 0.1726(4) 0.1494(6) 0.5473(3) 0.0470(14) Uani 1 1 d . . .
O2 O 0.3595(3) 0.1496(6) 0.5922(3) 0.0402(12) Uani 1 1 d . . .
N1 N 0.3646(4) 0.3679(8) 0.4885(4) 0.0449(17) Uani 1 1 d . . .
N2 N 0.1708(4) 0.3714(7) 0.4472(4) 0.0440(17) Uani 1 1 d . . .
N4 N 0.3768(4) -0.0456(7) 0.6920(3) 0.0411(16) Uani 1 1 d . . .
H4B H 0.3402 0.0110 0.6647 0.049 Uiso 1 1 calc R . .
N3 N 0.1637(4) -0.0654(8) 0.6281(4) 0.0454(17) Uani 1 1 d . . .
H3C H 0.1843 0.0177 0.6265 0.055 Uiso 1 1 calc R . .
C1 C 0.3391(6) 0.4665(10) 0.4273(5) 0.053(2) Uani 1 1 d . . .
H1A H 0.3190 0.4141 0.3826 0.064 Uiso 1 1 calc R . .
H1B H 0.3905 0.5202 0.4239 0.064 Uiso 1 1 calc R . .
C2 C 0.2684(6) 0.5638(10) 0.4352(5) 0.055(2) Uani 1 1 d . . .
H2A H 0.2706 0.6463 0.4061 0.067 Uiso 1 1 calc R . .
H2B H 0.2805 0.5933 0.4855 0.067 Uiso 1 1 calc R . .
C3 C 0.1763(6) 0.5048(10) 0.4134(5) 0.053(2) Uani 1 1 d . . .
H3A H 0.1358 0.5698 0.4272 0.063 Uiso 1 1 calc R . .
H3B H 0.1586 0.4939 0.3611 0.063 Uiso 1 1 calc R . .
C4 C 0.1263(5) 0.2817(9) 0.4039(4) 0.0410(19) Uani 1 1 d . . .
H4A H 0.1042 0.3097 0.3559 0.049 Uiso 1 1 calc R . .
C5 C 0.1061(5) 0.1376(9) 0.4219(4) 0.0397(18) Uani 1 1 d . . .
C6 C 0.0637(5) 0.0558(10) 0.3637(5) 0.045(2) Uani 1 1 d . . .
H6A H 0.0508 0.0948 0.3175 0.054 Uiso 1 1 calc R . .
C7 C 0.0396(6) -0.0813(11) 0.3712(5) 0.051(2) Uani 1 1 d . . .
C8 C 0.0568(5) -0.1362(10) 0.4402(5) 0.047(2) Uani 1 1 d . . .
H8A H 0.0380 -0.2262 0.4474 0.057 Uiso 1 1 calc R . .
C9 C 0.1026(5) -0.0568(9) 0.4994(5) 0.0419(19) Uani 1 1 d . . .
C10 C 0.1297(5) 0.0811(9) 0.4929(4) 0.0380(18) Uani 1 1 d . . .
C11 C 0.1210(5) -0.1209(9) 0.5680(5) 0.044(2) Uani 1 1 d . . .
H11A H 0.1005 -0.2117 0.5700 0.053 Uiso 1 1 calc R . .
C12 C -0.0056(7) -0.1658(12) 0.3060(5) 0.070(3) Uani 1 1 d . . .
H12A H 0.0151 -0.2606 0.3122 0.105 Uiso 1 1 calc R . .
H12B H 0.0075 -0.1268 0.2634 0.105 Uiso 1 1 calc R . .
H12C H -0.0683 -0.1639 0.3007 0.105 Uiso 1 1 calc R . .
C13 C 0.1797(6) -0.1337(10) 0.6991(5) 0.052(2) Uani 1 1 d . . .
H13A H 0.1329 -0.2007 0.6983 0.063 Uiso 1 1 calc R . .
H13B H 0.1777 -0.0639 0.7356 0.063 Uiso 1 1 calc R . .
C14 C 0.2684(6) -0.2086(10) 0.7201(5) 0.051(2) Uani 1 1 d . . .
H14A H 0.2662 -0.2766 0.7574 0.061 Uiso 1 1 calc R . .
H14B H 0.2756 -0.2601 0.6780 0.061 Uiso 1 1 calc R . .
C15 C 0.3487(6) -0.1194(10) 0.7471(4) 0.050(2) Uani 1 1 d . . .
H15A H 0.3366 -0.0523 0.7815 0.060 Uiso 1 1 calc R . .
H15B H 0.3968 -0.1785 0.7729 0.060 Uiso 1 1 calc R . .
C16 C 0.4555(6) -0.0595(9) 0.6810(4) 0.044(2) Uani 1 1 d . . .
H16A H 0.4924 -0.1268 0.7082 0.053 Uiso 1 1 calc R . .
C17 C 0.4891(5) 0.0186(9) 0.6315(4) 0.0375(18) Uani 1 1 d . . .
C20 C 0.5646(5) 0.1617(10) 0.5379(5) 0.047(2) Uani 1 1 d . . .
H20A H 0.5892 0.2078 0.5047 0.056 Uiso 1 1 calc R . .
C18 C 0.5752(5) -0.0095(9) 0.6283(4) 0.0424(19) Uani 1 1 d . . .
H18A H 0.6072 -0.0778 0.6586 0.051 Uiso 1 1 calc R . .
C19 C 0.6144(5) 0.0606(10) 0.5816(5) 0.047(2) Uani 1 1 d . . .
C21 C 0.4800(5) 0.1980(9) 0.5410(4) 0.0385(18) Uani 1 1 d . . .
C22 C 0.4386(5) 0.1243(8) 0.5888(4) 0.0381(18) Uani 1 1 d . . .
C23 C 0.4371(6) 0.3042(9) 0.4915(5) 0.045(2) Uani 1 1 d . . .
H23A H 0.4663 0.3305 0.4565 0.054 Uiso 1 1 calc R . .
C24 C 0.7060(6) 0.0237(11) 0.5769(6) 0.064(3) Uani 1 1 d . . .
H24A H 0.7392 0.1078 0.5759 0.097 Uiso 1 1 calc R . .
H24B H 0.7029 -0.0291 0.5335 0.097 Uiso 1 1 calc R . .
H24C H 0.7345 -0.0312 0.6184 0.097 Uiso 1 1 calc R . .

loop_
_atom_site_aniso_label
_atom_site_aniso_U_11
_atom_site_aniso_U_22
_atom_site_aniso_U_33
_atom_site_aniso_U_23
_atom_site_aniso_U_13
_atom_site_aniso_U_12
La1 0.0430(3) 0.0293(2) 0.0338(2) -0.0026(2) 0.00181(17) 0.0068(2)
N10 0.072(5) 0.048(4) 0.040(4) -0.003(4) 0.018(4) -0.006(4)
N20 0.058(5) 0.057(5) 0.048(4) -0.015(4) 0.010(4) 0.003(5)
N30 0.091(8) 0.041(5) 0.155(10) 0.012(6) 0.068(8) 0.010(5)
O11 0.129(7) 0.048(4) 0.065(5) -0.007(4) 0.026(5) -0.021(5)
O12 0.076(5) 0.050(4) 0.056(4) -0.001(3) 0.027(3) 0.014(3)
O13 0.166(9) 0.094(6) 0.062(5) 0.003(5) 0.076(5) 0.002(6)
O21 0.080(5) 0.062(4) 0.055(4) 0.001(3) 0.004(4) 0.022(4)
O22 0.060(4) 0.055(4) 0.061(4) -0.003(3) -0.001(3) 0.010(4)
O23 0.085(6) 0.061(5) 0.083(5) 0.005(4) 0.007(4) -0.002(4)
O31 0.067(5) 0.066(6) 0.147(8) 0.001(5) 0.035(5) -0.007(4)
O32 0.062(5) 0.055(4) 0.115(6) 0.005(4) 0.029(4) -0.005(4)
O33 0.081(6) 0.069(6) 0.336(17) -0.009(8) 0.131(9) 0.014(5)
O1 0.042(3) 0.052(3) 0.043(3) 0.004(3) 0.004(2) -0.005(3)
O2 0.036(3) 0.040(3) 0.048(3) 0.003(3) 0.016(2) 0.006(3)
N1 0.040(4) 0.051(5) 0.043(4) 0.007(3) 0.010(3) -0.002(4)
N2 0.037(4) 0.045(4) 0.049(4) 0.013(3) 0.009(3) 0.000(3)
N4 0.038(4) 0.044(4) 0.040(4) 0.005(3) 0.008(3) 0.003(3)
N3 0.043(4) 0.043(4) 0.052(4) 0.002(3) 0.017(3) 0.000(3)
C1 0.044(5) 0.063(6) 0.057(5) 0.021(5) 0.023(4) 0.004(5)
C2 0.066(6) 0.045(5) 0.050(5) 0.012(4) 0.006(5) 0.001(5)
C3 0.057(6) 0.048(5) 0.056(5) 0.016(4) 0.020(5) 0.003(5)
C4 0.029(4) 0.054(5) 0.039(4) 0.007(4) 0.007(3) 0.010(4)
C5 0.027(4) 0.052(5) 0.041(4) 0.003(4) 0.011(3) 0.008(4)
C6 0.033(4) 0.057(6) 0.047(5) -0.004(4) 0.016(4) 0.008(4)
C7 0.039(5) 0.059(6) 0.053(5) -0.010(5) 0.010(4) 0.005(4)
C8 0.043(5) 0.045(5) 0.058(5) -0.006(4) 0.018(4) -0.003(4)
C9 0.038(4) 0.039(4) 0.051(5) 0.001(4) 0.016(4) 0.005(4)
C10 0.020(4) 0.052(5) 0.042(4) -0.002(4) 0.009(3) 0.003(4)
C11 0.035(4) 0.042(5) 0.060(5) -0.001(4) 0.020(4) -0.001(4)
C12 0.071(7) 0.070(7) 0.068(6) -0.015(6) 0.016(5) -0.015(6)
C13 0.051(5) 0.060(6) 0.047(5) 0.017(5) 0.016(4) 0.000(5)
C14 0.060(6) 0.046(5) 0.048(5) 0.012(4) 0.017(4) -0.004(5)
C15 0.055(5) 0.062(6) 0.034(4) 0.007(4) 0.013(4) 0.003(5)
C16 0.043(5) 0.043(5) 0.044(5) -0.005(4) 0.005(4) 0.004(4)
C17 0.031(4) 0.042(5) 0.039(4) -0.005(4) 0.009(3) 0.007(4)
C20 0.043(5) 0.048(5) 0.052(5) -0.015(4) 0.017(4) -0.004(4)
C18 0.035(4) 0.041(5) 0.050(5) -0.001(4) 0.008(4) 0.005(4)
C19 0.033(4) 0.053(5) 0.061(5) -0.006(5) 0.021(4) 0.000(4)
C21 0.032(4) 0.045(5) 0.040(4) -0.005(4) 0.011(3) 0.000(4)
C22 0.034(4) 0.043(5) 0.039(4) -0.006(4) 0.012(3) 0.003(4)
C23 0.046(5) 0.045(5) 0.048(5) -0.003(4) 0.018(4) -0.010(4)
C24 0.047(5) 0.062(7) 0.091(8) -0.010(6) 0.031(5) 0.008(5)

loop_
_atom_type_symbol
_atom_type_description
_atom_type_scat_dispersion_real
_atom_type_scat_dispersion_imag
_atom_type_scat_source
C C 0.0033 0.0016 'International Tables Vol C Tables 4.2.6.8 and 6.1.1.4'
H H 0.0000 0.0000 'International Tables Vol C Tables 4.2.6.8 and 6.1.1.4'
N N 0.0061 0.0033 'International Tables Vol C Tables 4.2.6.8 and 6.1.1.4'
O O 0.0106 0.0060 'International Tables Vol C Tables 4.2.6.8 and 6.1.1.4'
La La -0.2871 2.4523 'International Tables Vol C Tables 4.2.6.8 and 6.1.1.4'

loop_
_geom_angle_atom_site_label_1
_geom_angle_atom_site_label_2
_geom_angle_atom_site_label_3
_geom_angle
_geom_angle_site_symmetry_1
_geom_angle_site_symmetry_3
_geom_angle_publ_flag
O2 La1 O1 73.00(19) . . ?
O2 La1 N1 70.8(2) . . ?
O1 La1 N1 107.3(2) . . ?
O2 La1 O32 176.1(2) . . ?
O1 La1 O32 107.3(2) . . ?
N1 La1 O32 112.5(2) . . ?
O2 La1 O22 70.0(2) . . ?
O1 La1 O22 139.7(2) . . ?
N1 La1 O22 74.9(2) . . ?
O32 La1 O22 108.6(2) . . ?
O2 La1 N2 109.8(2) . . ?
O1 La1 N2 68.6(2) . . ?
N1 La1 N2 68.0(2) . . ?
O32 La1 N2 73.7(2) . . ?
O22 La1 N2 139.9(2) . . ?
O2 La1 O12 70.31(18) . . ?
O1 La1 O12 67.3(2) . . ?
N1 La1 O12 140.5(2) . . ?
O32 La1 O12 106.1(2) . . ?
O22 La1 O12 85.6(2) . . ?
N2 La1 O12 133.4(2) . . ?
O2 La1 O21 113.9(2) . . ?
O1 La1 O21 172.36(19) . . ?
N1 La1 O21 73.1(2) . . ?
O32 La1 O21 66.1(2) . . ?
O22 La1 O21 47.9(2) . . ?
N2 La1 O21 105.1(2) . . ?
O12 La1 O21 117.5(2) . . ?
O2 La1 O11 106.4(2) . . ?
O1 La1 O11 104.8(2) . . ?
N1 La1 O11 145.1(2) . . ?
O32 La1 O11 69.7(3) . . ?
O22 La1 O11 71.8(2) . . ?
N2 La1 O11 138.7(2) . . ?
O12 La1 O11 46.3(2) . . ?
O21 La1 O11 77.0(2) . . ?
O2 La1 O31 131.0(2) . . ?
O1 La1 O31 64.7(2) . . ?
N1 La1 O31 144.2(3) . . ?
O32 La1 O31 47.4(2) . . ?
O22 La1 O31 135.0(3) . . ?
N2 La1 O31 77.1(3) . . ?
O12 La1 O31 71.4(2) . . ?
O21 La1 O31 110.3(2) . . ?
O11 La1 O31 64.3(3) . . ?
O13 N10 O11 124.0(9) . . ?
O13 N10 O12 120.3(9) . . ?
O11 N10 O12 115.6(7) . . ?
O23 N20 O22 121.0(9) . . ?
O23 N20 O21 121.0(9) . . ?
O22 N20 O21 118.0(9) . . ?
O33 N30 O31 120.1(11) . . ?
O33 N30 O32 124.9(10) . . ?
O31 N30 O32 113.7(9) . . ?
N10 O11 La1 97.2(5) . . ?
N10 O12 La1 100.4(5) . . ?
N20 O21 La1 95.6(6) . . ?
N20 O22 La1 98.4(5) . . ?
N30 O31 La1 97.1(7) . . ?
N30 O32 La1 101.7(6) . . ?
C10 O1 La1 142.8(5) . . ?
C22 O2 La1 136.4(5) . . ?
C23 N1 C1 113.7(7) . . ?
C23 N1 La1 126.6(6) . . ?
C1 N1 La1 119.7(5) . . ?
C4 N2 C3 113.1(7) . . ?
C4 N2 La1 131.4(6) . . ?
C3 N2 La1 115.0(5) . . ?
C16 N4 C15 123.1(7) . . ?
C16 N4 H4B 118.5 . . ?
C15 N4 H4B 118.5 . . ?
C11 N3 C13 124.6(8) . . ?
C11 N3 H3C 117.7 . . ?
C13 N3 H3C 117.7 . . ?
N1 C1 C2 112.5(7) . . ?
N1 C1 H1A 109.1 . . ?
C2 C1 H1A 109.1 . . ?
N1 C1 H1B 109.1 . . ?
C2 C1 H1B 109.1 . . ?
H1A C1 H1B 107.8 . . ?
C1 C2 C3 115.1(8) . . ?
C1 C2 H2A 108.5 . . ?
C3 C2 H2A 108.5 . . ?
C1 C2 H2B 108.5 . . ?
C3 C2 H2B 108.5 . . ?
H2A C2 H2B 107.5 . . ?
N2 C3 C2 111.7(7) . . ?
N2 C3 H3A 109.3 . . ?
C2 C3 H3A 109.3 . . ?
N2 C3 H3B 109.3 . . ?
C2 C3 H3B 109.3 . . ?
H3A C3 H3B 107.9 . . ?
N2 C4 C5 126.5(7) . . ?
N2 C4 H4A 116.7 . . ?
C5 C4 H4A 116.7 . . ?
C6 C5 C10 120.4(8) . . ?
C6 C5 C4 115.5(7) . . ?
C10 C5 C4 124.0(8) . . ?
C7 C6 C5 122.9(9) . . ?
C7 C6 H6A 118.5 . . ?
C5 C6 H6A 118.5 . . ?
C8 C7 C6 117.8(9) . . ?
C8 C7 C12 121.5(9) . . ?
C6 C7 C12 120.7(9) . . ?
C7 C8 C9 120.0(9) . . ?
C7 C8 H8A 120.0 . . ?
C9 C8 H8A 120.0 . . ?
C8 C9 C10 123.0(8) . . ?
C8 C9 C11 117.1(8) . . ?
C10 C9 C11 119.8(8) . . ?
O1 C10 C9 121.6(8) . . ?
O1 C10 C5 122.8(8) . . ?
C9 C10 C5 115.6(8) . . ?
N3 C11 C9 125.9(8) . . ?
N3 C11 H11A 117.0 . . ?
C9 C11 H11A 117.0 . . ?
C7 C12 H12A 109.5 . . ?
C7 C12 H12B 109.5 . . ?
H12A C12 H12B 109.5 . . ?
C7 C12 H12C 109.5 . . ?
H12A C12 H12C 109.5 . . ?
H12B C12 H12C 109.5 . . ?
N3 C13 C14 112.6(7) . . ?
N3 C13 H13A 109.1 . . ?
C14 C13 H13A 109.1 . . ?
N3 C13 H13B 109.1 . . ?
C14 C13 H13B 109.1 . . ?
H13A C13 H13B 107.8 . . ?
C15 C14 C13 116.9(8) . . ?
C15 C14 H14A 108.1 . . ?
C13 C14 H14A 108.1 . . ?
C15 C14 H14B 108.1 . . ?
C13 C14 H14B 108.1 . . ?
H14A C14 H14B 107.3 . . ?
N4 C15 C14 114.6(7) . . ?
N4 C15 H15A 108.6 . . ?
C14 C15 H15A 108.6 . . ?
N4 C15 H15B 108.6 . . ?
C14 C15 H15B 108.6 . . ?
H15A C15 H15B 107.6 . . ?
N4 C16 C17 125.5(8) . . ?
N4 C16 H16A 117.3 . . ?
C17 C16 H16A 117.3 . . ?
C18 C17 C16 117.2(8) . . ?
C18 C17 C22 121.5(8) . . ?
C16 C17 C22 121.3(7) . . ?
C19 C20 C21 123.5(8) . . ?
C19 C20 H20A 118.3 . . ?
C21 C20 H20A 118.3 . . ?
C19 C18 C17 122.0(8) . . ?
C19 C18 H18A 119.0 . . ?
C17 C18 H18A 119.0 . . ?
C18 C19 C20 117.0(7) . . ?
C18 C19 C24 120.8(9) . . ?
C20 C19 C24 122.1(8) . . ?
C20 C21 C22 119.6(8) . . ?
C20 C21 C23 116.4(8) . . ?
C22 C21 C23 123.9(7) . . ?
O2 C22 C17 121.1(7) . . ?
O2 C22 C21 122.5(7) . . ?
C17 C22 C21 116.4(7) . . ?
N1 C23 C21 129.1(8) . . ?
N1 C23 H23A 115.4 . . ?
C21 C23 H23A 115.4 . . ?
C19 C24 H24A 109.5 . . ?
C19 C24 H24B 109.5 . . ?
H24A C24 H24B 109.5 . . ?
C19 C24 H24C 109.5 . . ?
H24A C24 H24C 109.5 . . ?
H24B C24 H24C 109.5 . . ?

loop_
_geom_bond_atom_site_label_1
_geom_bond_atom_site_label_2
_geom_bond_distance
_geom_bond_site_symmetry_2
_geom_bond_publ_flag
La1 O2 2.380(5) . ?
La1 O1 2.428(6) . ?
La1 N1 2.638(7) . ?
La1 O32 2.646(7) . ?
La1 O22 2.655(7) . ?
La1 N2 2.666(7) . ?
La1 O12 2.672(6) . ?
La1 O21 2.700(8) . ?
La1 O11 2.743(7) . ?
La1 O31 2.752(8) . ?
N10 O13 1.210(9) . ?
N10 O11 1.252(10) . ?
N10 O12 1.263(9) . ?
N20 O23 1.239(10) . ?
N20 O22 1.256(10) . ?
N20 O21 1.280(10) . ?
N30 O33 1.175(11) . ?
N30 O31 1.288(11) . ?
N30 O32 1.304(11) . ?
O1 C10 1.278(9) . ?
O2 C22 1.291(9) . ?
N1 C23 1.288(11) . ?
N1 C1 1.489(10) . ?
N2 C4 1.283(10) . ?
N2 C3 1.455(10) . ?
N4 C16 1.320(10) . ?
N4 C15 1.436(10) . ?
N4 H4B 0.8700 . ?
N3 C11 1.299(10) . ?
N3 C13 1.480(10) . ?
N3 H3C 0.8700 . ?
C1 C2 1.496(13) . ?
C1 H1A 0.9800 . ?
C1 H1B 0.9800 . ?
C2 C3 1.519(13) . ?
C2 H2A 0.9800 . ?
C2 H2B 0.9800 . ?
C3 H3A 0.9800 . ?
C3 H3B 0.9800 . ?
C4 C5 1.488(12) . ?
C4 H4A 0.9400 . ?
C5 C6 1.395(11) . ?
C5 C10 1.430(11) . ?
C6 C7 1.395(13) . ?
C6 H6A 0.9400 . ?
C7 C8 1.391(12) . ?
C7 C12 1.515(12) . ?
C8 C9 1.412(11) . ?
C8 H8A 0.9400 . ?
C9 C10 1.414(12) . ?
C9 C11 1.419(12) . ?
C11 H11A 0.9400 . ?
C12 H12A 0.9700 . ?
C12 H12B 0.9700 . ?
C12 H12C 0.9700 . ?
C13 C14 1.538(12) . ?
C13 H13A 0.9800 . ?
C13 H13B 0.9800 . ?
C14 C15 1.513(12) . ?
C14 H14A 0.9800 . ?
C14 H14B 0.9800 . ?
C15 H15A 0.9800 . ?
C15 H15B 0.9800 . ?
C16 C17 1.418(11) . ?
C16 H16A 0.9400 . ?
C17 C18 1.404(10) . ?
C17 C22 1.422(11) . ?
C20 C19 1.395(12) . ?
C20 C21 1.398(11) . ?
C20 H20A 0.9400 . ?
C18 C19 1.388(12) . ?
C18 H18A 0.9400 . ?
C19 C24 1.513(11) . ?
C21 C22 1.442(11) . ?
C21 C23 1.447(12) . ?
C23 H23A 0.9400 . ?
C24 H24A 0.9700 . ?
C24 H24B 0.9700 . ?
C24 H24C 0.9700 . ?

loop_
_geom_torsion_atom_site_label_1
_geom_torsion_atom_site_label_2
_geom_torsion_atom_site_label_3
_geom_torsion_atom_site_label_4
_geom_torsion
_geom_torsion_site_symmetry_1
_geom_torsion_site_symmetry_2
_geom_torsion_site_symmetry_3
_geom_torsion_site_symmetry_4
_geom_torsion_publ_flag
O13 N10 O11 La1 -175.8(9) . . . . ?
O12 N10 O11 La1 6.6(9) . . . . ?
O2 La1 O11 N10 -43.7(7) . . . . ?
O1 La1 O11 N10 32.5(7) . . . . ?
N1 La1 O11 N10 -123.6(6) . . . . ?
O32 La1 O11 N10 135.8(7) . . . . ?
O22 La1 O11 N10 -105.5(7) . . . . ?
N2 La1 O11 N10 106.8(6) . . . . ?
O12 La1 O11 N10 -3.9(5) . . . . ?
O21 La1 O11 N10 -155.1(7) . . . . ?
O31 La1 O11 N10 84.4(6) . . . . ?
O13 N10 O12 La1 175.5(8) . . . . ?
O11 N10 O12 La1 -6.8(9) . . . . ?
O2 La1 O12 N10 143.2(6) . . . . ?
O1 La1 O12 N10 -137.6(6) . . . . ?
N1 La1 O12 N10 132.5(5) . . . . ?
O32 La1 O12 N10 -35.2(6) . . . . ?
O22 La1 O12 N10 72.8(6) . . . . ?
N2 La1 O12 N10 -117.8(6) . . . . ?
O21 La1 O12 N10 35.8(6) . . . . ?
O11 La1 O12 N10 3.9(5) . . . . ?
O31 La1 O12 N10 -68.0(6) . . . . ?
O23 N20 O21 La1 176.0(8) . . . . ?
O22 N20 O21 La1 -2.9(8) . . . . ?
O2 La1 O21 N20 -23.6(5) . . . . ?
O1 La1 O21 N20 -177.3(13) . . . . ?
N1 La1 O21 N20 -83.0(5) . . . . ?
O32 La1 O21 N20 152.1(6) . . . . ?
O22 La1 O21 N20 1.6(5) . . . . ?
N2 La1 O21 N20 -143.8(5) . . . . ?
O12 La1 O21 N20 55.7(6) . . . . ?
O11 La1 O21 N20 78.8(5) . . . . ?
O31 La1 O21 N20 134.6(5) . . . . ?
O23 N20 O22 La1 -175.9(7) . . . . ?
O21 N20 O22 La1 2.9(9) . . . . ?
O2 La1 O22 N20 153.8(6) . . . . ?
O1 La1 O22 N20 178.1(5) . . . . ?
N1 La1 O22 N20 79.1(6) . . . . ?
O32 La1 O22 N20 -30.0(6) . . . . ?
N2 La1 O22 N20 56.5(7) . . . . ?
O12 La1 O22 N20 -135.6(6) . . . . ?
O21 La1 O22 N20 -1.7(5) . . . . ?
O11 La1 O22 N20 -90.3(6) . . . . ?
O31 La1 O22 N20 -77.6(6) . . . . ?
O33 N30 O31 La1 -163.6(13) . . . . ?
O32 N30 O31 La1 4.0(12) . . . . ?
O2 La1 O31 N30 172.8(7) . . . . ?
O1 La1 O31 N30 -154.3(9) . . . . ?
N1 La1 O31 N30 -69.7(9) . . . . ?
O32 La1 O31 N30 -2.5(7) . . . . ?
O22 La1 O31 N30 69.5(9) . . . . ?
N2 La1 O31 N30 -82.1(8) . . . . ?
O12 La1 O31 N30 132.6(8) . . . . ?
O21 La1 O31 N30 19.4(9) . . . . ?
O11 La1 O31 N30 83.0(8) . . . . ?
O33 N30 O32 La1 162.7(14) . . . . ?
O31 N30 O32 La1 -4.3(12) . . . . ?
O2 La1 O32 N30 -64(3) . . . . ?
O1 La1 O32 N30 29.0(8) . . . . ?
N1 La1 O32 N30 146.8(7) . . . . ?
O22 La1 O32 N30 -132.3(7) . . . . ?
N2 La1 O32 N30 89.8(7) . . . . ?
O12 La1 O32 N30 -41.6(8) . . . . ?
O21 La1 O32 N30 -155.0(8) . . . . ?
O11 La1 O32 N30 -70.7(7) . . . . ?
O31 La1 O32 N30 2.5(7) . . . . ?
O2 La1 O1 C10 -97.2(9) . . . . ?
N1 La1 O1 C10 -34.2(9) . . . . ?
O32 La1 O1 C10 86.9(9) . . . . ?
O22 La1 O1 C10 -121.1(8) . . . . ?
N2 La1 O1 C10 22.8(8) . . . . ?
O12 La1 O1 C10 -172.5(9) . . . . ?
O21 La1 O1 C10 57.7(19) . . . . ?
O11 La1 O1 C10 159.8(8) . . . . ?
O31 La1 O1 C10 108.2(9) . . . . ?
O1 La1 O2 C22 153.5(7) . . . . ?
N1 La1 O2 C22 37.7(7) . . . . ?
O32 La1 O2 C22 -112(3) . . . . ?
O22 La1 O2 C22 -42.7(7) . . . . ?
N2 La1 O2 C22 94.5(7) . . . . ?
O12 La1 O2 C22 -135.2(7) . . . . ?
O21 La1 O2 C22 -23.0(7) . . . . ?
O11 La1 O2 C22 -105.7(7) . . . . ?
O31 La1 O2 C22 -175.6(7) . . . . ?
O2 La1 N1 C23 -21.2(7) . . . . ?
O1 La1 N1 C23 -85.6(7) . . . . ?
O32 La1 N1 C23 156.7(7) . . . . ?
O22 La1 N1 C23 52.4(7) . . . . ?
N2 La1 N1 C23 -143.1(8) . . . . ?
O12 La1 N1 C23 -10.6(9) . . . . ?
O21 La1 N1 C23 102.4(7) . . . . ?
O11 La1 N1 C23 70.2(9) . . . . ?
O31 La1 N1 C23 -156.1(6) . . . . ?
O2 La1 N1 C1 162.5(7) . . . . ?
O1 La1 N1 C1 98.1(6) . . . . ?
O32 La1 N1 C1 -19.6(7) . . . . ?
O22 La1 N1 C1 -123.8(7) . . . . ?
N2 La1 N1 C1 40.7(6) . . . . ?
O12 La1 N1 C1 173.1(6) . . . . ?
O21 La1 N1 C1 -73.9(6) . . . . ?
O11 La1 N1 C1 -106.1(7) . . . . ?
O31 La1 N1 C1 27.6(8) . . . . ?
O2 La1 N2 C4 45.8(7) . . . . ?
O1 La1 N2 C4 -15.8(7) . . . . ?
N1 La1 N2 C4 104.3(7) . . . . ?
O32 La1 N2 C4 -132.4(7) . . . . ?
O22 La1 N2 C4 127.9(7) . . . . ?
O12 La1 N2 C4 -35.4(8) . . . . ?
O21 La1 N2 C4 168.7(7) . . . . ?
O11 La1 N2 C4 -104.0(7) . . . . ?
O31 La1 N2 C4 -83.5(7) . . . . ?
O2 La1 N2 C3 -126.2(6) . . . . ?
O1 La1 N2 C3 172.1(6) . . . . ?
N1 La1 N2 C3 -67.7(6) . . . . ?
O32 La1 N2 C3 55.6(6) . . . . ?
O22 La1 N2 C3 -44.1(7) . . . . ?
O12 La1 N2 C3 152.5(5) . . . . ?
O21 La1 N2 C3 -3.4(6) . . . . ?
O11 La1 N2 C3 83.9(6) . . . . ?
O31 La1 N2 C3 104.5(6) . . . . ?
C23 N1 C1 C2 -165.6(8) . . . . ?
La1 N1 C1 C2 11.1(10) . . . . ?
N1 C1 C2 C3 -80.8(10) . . . . ?
C4 N2 C3 C2 -136.3(8) . . . . ?
La1 N2 C3 C2 37.2(9) . . . . ?
C1 C2 C3 N2 50.4(11) . . . . ?
C3 N2 C4 C5 -178.1(7) . . . . ?
La1 N2 C4 C5 9.8(12) . . . . ?
N2 C4 C5 C6 -173.9(8) . . . . ?
N2 C4 C5 C10 4.2(12) . . . . ?
C10 C5 C6 C7 2.2(12) . . . . ?
C4 C5 C6 C7 -179.6(7) . . . . ?
C5 C6 C7 C8 1.8(12) . . . . ?
C5 C6 C7 C12 -179.4(8) . . . . ?
C6 C7 C8 C9 -4.1(12) . . . . ?
C12 C7 C8 C9 177.1(8) . . . . ?
C7 C8 C9 C10 2.6(12) . . . . ?
C7 C8 C9 C11 -177.6(8) . . . . ?
La1 O1 C10 C9 160.2(6) . . . . ?
La1 O1 C10 C5 -19.5(13) . . . . ?
C8 C9 C10 O1 -178.5(7) . . . . ?
C11 C9 C10 O1 1.8(11) . . . . ?
C8 C9 C10 C5 1.3(11) . . . . ?
C11 C9 C10 C5 -178.5(7) . . . . ?
C6 C5 C10 O1 176.2(7) . . . . ?
C4 C5 C10 O1 -1.9(12) . . . . ?
C6 C5 C10 C9 -3.6(10) . . . . ?
C4 C5 C10 C9 178.4(7) . . . . ?
C13 N3 C11 C9 178.2(8) . . . . ?
C8 C9 C11 N3 178.6(8) . . . . ?
C10 C9 C11 N3 -1.7(13) . . . . ?
C11 N3 C13 C14 94.2(10) . . . . ?
N3 C13 C14 C15 77.6(10) . . . . ?
C16 N4 C15 C14 -121.8(9) . . . . ?
C13 C14 C15 N4 -76.7(10) . . . . ?
C15 N4 C16 C17 -174.7(8) . . . . ?
N4 C16 C17 C18 178.9(8) . . . . ?
N4 C16 C17 C22 1.1(13) . . . . ?
C16 C17 C18 C19 179.8(8) . . . . ?
C22 C17 C18 C19 -2.3(13) . . . . ?
C17 C18 C19 C20 0.4(13) . . . . ?
C17 C18 C19 C24 -177.3(8) . . . . ?
C21 C20 C19 C18 2.4(13) . . . . ?
C21 C20 C19 C24 180.0(8) . . . . ?
C19 C20 C21 C22 -3.2(13) . . . . ?
C19 C20 C21 C23 -179.5(8) . . . . ?
La1 O2 C22 C17 146.7(6) . . . . ?
La1 O2 C22 C21 -34.9(11) . . . . ?
C18 C17 C22 O2 -179.9(7) . . . . ?
C16 C17 C22 O2 -2.2(12) . . . . ?
C18 C17 C22 C21 1.5(11) . . . . ?
C16 C17 C22 C21 179.3(7) . . . . ?
C20 C21 C22 O2 -177.4(7) . . . . ?
C23 C21 C22 O2 -1.4(13) . . . . ?
C20 C21 C22 C17 1.1(11) . . . . ?
C23 C21 C22 C17 177.1(7) . . . . ?
C1 N1 C23 C21 -177.1(8) . . . . ?
La1 N1 C23 C21 6.4(13) . . . . ?
C20 C21 C23 N1 -171.0(9) . . . . ?
C22 C21 C23 N1 12.8(14) . . . . ?
